data_4081451
loop_
_publ_author_name
'Ciabatti, Iacopo'
'Femoni, Cristina'
'Iapalucci, Maria Carmela'
'Longoni, Giuliano'
'Zacchini, Stefano'

_publ_section_title
;
 Tetrahedral [HnPt4(CO)4(P&#x2227;P)2]n+(n= 1, 2; P&#x2227;P =
 CH2&#x2550;C(PPh2)2) Cationic Mono- and Dihydrido Carbonyl Clusters
 Obtained by Protonation of the Neutral Pt4(CO)4(P&#x2227;P)2
;
_journal_issue 18
_journal_name_full Organometallics
_journal_page_first 5180
_journal_paper_doi 10.1021/om400723w
_journal_volume 32
_journal_year 2013
_chemical_formula_sum 'C56 H48 B4 F16 O4 P4 Pt4'
_chemical_formula_weight 2036.42
_chemical_name_systematic
; 
 ? 
;
_space_group_IT_number 2
_symmetry_cell_setting triclinic
_symmetry_space_group_name_Hall '-P 1'
_symmetry_space_group_name_H-M 'P -1'
_atom_sites_solution_hydrogens geom
_atom_sites_solution_primary direct
_atom_sites_solution_secondary difmap
_audit_creation_method SHELXL-97
_cell_angle_alpha 78.442(2)
_cell_angle_beta 79.504(2)
_cell_angle_gamma 89.958(2)
_cell_formula_units_Z 2
_cell_length_a 10.1181(17)
_cell_length_b 11.641(2)
_cell_length_c 27.350(5)
_cell_measurement_reflns_used 4160
_cell_measurement_temperature 100(2)
_cell_measurement_theta_max 26.2085
_cell_measurement_theta_min 2.3205
_cell_volume 3101.1(9)
_computing_cell_refinement 'APEX2 (Bruker AXS, 2006)'
_computing_data_collection 'APEX2 (Bruker AXS, 2006)'
_computing_data_reduction 'SAINT (Bruker AXS, 2004)'
_computing_molecular_graphics 'SCHAKAL99 (Keller, 1999)'
_computing_publication_material 'XCIF (Bruker AXS, 2001)'
_computing_structure_refinement 'SHELXL-97 (Sheldrick, 1997)'
_computing_structure_solution 'SHELXS-97 (Sheldrick, 1990)'
_diffrn_ambient_temperature 100(2)
_diffrn_measured_fraction_theta_full 0.984
_diffrn_measured_fraction_theta_max 0.984
_diffrn_measurement_device_type 'CCD area detector'
_diffrn_measurement_method 'phi and omega scans'
_diffrn_radiation_monochromator graphite
_diffrn_radiation_source 'fine-focus sealed tube'
_diffrn_radiation_type MoK\a
_diffrn_radiation_wavelength 0.71073
_diffrn_reflns_av_R_equivalents 0.0888
_diffrn_reflns_av_sigmaI/netI 0.1418
_diffrn_reflns_limit_h_max 12
_diffrn_reflns_limit_h_min -12
_diffrn_reflns_limit_k_max 14
_diffrn_reflns_limit_k_min -14
_diffrn_reflns_limit_l_max 33
_diffrn_reflns_limit_l_min -33
_diffrn_reflns_number 26603
_diffrn_reflns_theta_full 26.00
_diffrn_reflns_theta_max 26.00
_diffrn_reflns_theta_min 1.55
_exptl_absorpt_coefficient_mu 9.190
_exptl_absorpt_correction_T_max 0.4601
_exptl_absorpt_correction_T_min 0.3210
_exptl_absorpt_correction_type empirical
_exptl_absorpt_process_details
;
 Data were corrected for Lorentz polarization and absorption
 effects (empirical absorption corrections SADABS).
 R(int) = 0.1431 (selected reflections only, before parameter refinement)
 R(int) = 0.0579 (selected reflections only, after parameter refinement)
;
_exptl_crystal_colour orange
_exptl_crystal_density_diffrn 2.181
_exptl_crystal_density_method 'not measured'
_exptl_crystal_description plate
_exptl_crystal_F_000 1904
_exptl_crystal_size_max 0.16
_exptl_crystal_size_mid 0.13
_exptl_crystal_size_min 0.10
_refine_diff_density_max 2.377
_refine_diff_density_min -3.727
_refine_diff_density_rms 0.339
_refine_ls_extinction_method none
_refine_ls_goodness_of_fit_ref 0.962
_refine_ls_hydrogen_treatment mixed
_refine_ls_matrix_type full
_refine_ls_number_parameters 799
_refine_ls_number_reflns 11993
_refine_ls_number_restraints 332
_refine_ls_restrained_S_all 0.951
_refine_ls_R_factor_all 0.1200
_refine_ls_R_factor_gt 0.0576
_refine_ls_shift/su_max 0.000
_refine_ls_shift/su_mean 0.000
_refine_ls_structure_factor_coef Fsqd
_refine_ls_weighting_details 'calc w=1/[\s^2^(Fo^2^)+(0.0675P)^2^+0.0000P] where P=(Fo^2^+2Fc^2^)/3'
_refine_ls_weighting_scheme calc
_refine_ls_wR_factor_gt 0.1216
_refine_ls_wR_factor_ref 0.1475
_reflns_number_gt 7161
_reflns_number_total 11993
_reflns_threshold_expression >2sigma(I)
_cod_data_source_file om400723w_si_001.cif
_cod_data_source_block p-1_cif4
_cod_depositor_comments
;
The following automatic conversions were performed:

'_symmetry_cell_setting' value 'Triclinic' changed to 'triclinic'
according to /home/saulius/struct/CIF-dictionaries/cif_core.dic
dictionary named 'cif_core.dic' version 2.4.2 from 2011-04-26.

Automatic conversion script
Id: cif_fix_values 1891 2012-01-12 08:04:46Z andrius 
;
_cod_original_cell_volume 3101.2(9)
_cod_original_sg_symbol_H-M P-1
_cod_database_code 4081451

loop_
_symmetry_equiv_pos_as_xyz
'x, y, z'
'-x, -y, -z'

loop_
_atom_site_label
_atom_site_type_symbol
_atom_site_fract_x
_atom_site_fract_y
_atom_site_fract_z
_atom_site_U_iso_or_equiv
_atom_site_adp_type
_atom_site_occupancy
_atom_site_symmetry_multiplicity
_atom_site_calc_flag
_atom_site_refinement_flags
Pt1 Pt 0.40233(6) 0.02140(5) 0.23406(2) 0.01784(16) Uani 1 1 d D
H1 H 0.396(11) 0.125(9) 0.269(5) 0.021 Uiso 1 1 d D
Pt2 Pt 0.19651(5) 0.07940(5) 0.18998(2) 0.01750(15) Uani 1 1 d D
H2 H 0.080(13) 0.020(11) 0.2380(12) 0.021 Uiso 1 1 d D
Pt3 Pt 0.11712(6) -0.01561(5) 0.29458(2) 0.01780(15) Uani 1 1 d D
Pt4 Pt 0.24578(6) 0.18348(5) 0.28265(2) 0.01765(16) Uani 1 1 d D
C1 C 0.5587(14) -0.0234(13) 0.2637(6) 0.023(3) Uani 1 1 d U
C2 C 0.0436(16) 0.1164(14) 0.1566(6) 0.027(3) Uani 1 1 d U
C3 C 0.0100(14) -0.1488(14) 0.2986(6) 0.024(3) Uani 1 1 d U
C4 C 0.3404(15) 0.3304(15) 0.2709(6) 0.024(3) Uani 1 1 d U
O1 O 0.6528(11) -0.0534(10) 0.2776(4) 0.030(3) Uani 1 1 d U
O2 O -0.0474(10) 0.1362(10) 0.1393(4) 0.030(3) Uani 1 1 d U
O3 O -0.0604(11) -0.2251(10) 0.2960(5) 0.036(3) Uani 1 1 d U
O4 O 0.3961(11) 0.4199(10) 0.2663(4) 0.033(3) Uani 1 1 d U
P1 P 0.4479(4) -0.0927(4) 0.17587(15) 0.0182(9) Uani 1 1 d .
P2 P 0.3604(4) 0.1345(4) 0.12028(15) 0.0186(9) Uani 1 1 d .
C11 C 0.4527(13) 0.0026(13) 0.1143(6) 0.018(3) Uani 1 1 d U
C12 C 0.5190(14) -0.0171(14) 0.0703(6) 0.024(3) Uani 1 1 d U
H12A H 0.5693 -0.0859 0.0695 0.029 Uiso 1 1 calc R
H12B H 0.5161 0.0376 0.0397 0.029 Uiso 1 1 calc R
C13 C 0.6081(15) -0.1621(15) 0.1718(6) 0.030(3) Uani 1 1 d U
C14 C 0.7270(15) -0.1009(15) 0.1478(6) 0.031(3) Uani 1 1 d U
H14 H 0.7216 -0.0221 0.1305 0.038 Uiso 1 1 calc R
C15 C 0.8525(16) -0.1467(16) 0.1472(7) 0.035(3) Uani 1 1 d U
H15 H 0.9318 -0.1009 0.1308 0.042 Uiso 1 1 calc R
C16 C 0.8584(16) -0.2657(16) 0.1724(7) 0.036(3) Uani 1 1 d U
H16 H 0.9425 -0.3024 0.1705 0.043 Uiso 1 1 calc R
C17 C 0.7431(16) -0.3285(16) 0.1995(7) 0.036(3) Uani 1 1 d U
H17 H 0.7490 -0.4056 0.2184 0.043 Uiso 1 1 calc R
C18 C 0.6150(16) -0.2766(15) 0.1989(7) 0.032(3) Uani 1 1 d U
H18 H 0.5352 -0.3198 0.2168 0.039 Uiso 1 1 calc R
C19 C 0.3268(15) -0.2115(14) 0.1824(6) 0.024(2) Uani 1 1 d U
C20 C 0.3020(15) -0.2537(14) 0.1401(6) 0.025(2) Uani 1 1 d U
H20 H 0.3409 -0.2152 0.1065 0.030 Uiso 1 1 calc R
C21 C 0.2202(15) -0.3518(14) 0.1488(7) 0.030(2) Uani 1 1 d U
H21 H 0.2003 -0.3797 0.1205 0.036 Uiso 1 1 calc R
C22 C 0.1647(15) -0.4126(15) 0.1975(6) 0.030(2) Uani 1 1 d U
H22 H 0.1101 -0.4818 0.2026 0.036 Uiso 1 1 calc R
C23 C 0.1918(15) -0.3687(14) 0.2381(7) 0.029(2) Uani 1 1 d U
H23 H 0.1547 -0.4084 0.2717 0.035 Uiso 1 1 calc R
C24 C 0.2705(15) -0.2698(13) 0.2311(6) 0.026(2) Uani 1 1 d U
H24 H 0.2868 -0.2407 0.2596 0.031 Uiso 1 1 calc R
C25 C 0.3127(15) 0.1825(14) 0.0596(6) 0.023(2) Uani 1 1 d U
C26 C 0.2206(15) 0.1113(14) 0.0436(6) 0.024(2) Uani 1 1 d U
H26 H 0.1839 0.0395 0.0649 0.029 Uiso 1 1 calc R
C27 C 0.1866(16) 0.1480(14) -0.0024(6) 0.029(2) Uani 1 1 d U
H27 H 0.1256 0.1007 -0.0132 0.035 Uiso 1 1 calc R
C28 C 0.2378(16) 0.2525(14) -0.0345(7) 0.032(3) Uani 1 1 d U
H28 H 0.2088 0.2775 -0.0659 0.038 Uiso 1 1 calc R
C29 C 0.3304(16) 0.3197(15) -0.0206(6) 0.030(2) Uani 1 1 d U
H29 H 0.3701 0.3891 -0.0430 0.036 Uiso 1 1 calc R
C30 C 0.3649(16) 0.2841(14) 0.0268(6) 0.027(2) Uani 1 1 d U
H30 H 0.4268 0.3318 0.0369 0.032 Uiso 1 1 calc R
C31 C 0.4730(15) 0.2477(14) 0.1264(6) 0.025(2) Uani 1 1 d U
C32 C 0.4201(15) 0.3455(14) 0.1437(6) 0.027(2) Uani 1 1 d U
H32 H 0.3257 0.3474 0.1549 0.033 Uiso 1 1 calc R
C33 C 0.4998(15) 0.4390(15) 0.1451(6) 0.029(2) Uani 1 1 d U
H33 H 0.4617 0.5048 0.1572 0.034 Uiso 1 1 calc R
C34 C 0.6358(15) 0.4360(15) 0.1285(6) 0.028(2) Uani 1 1 d U
H34 H 0.6922 0.5005 0.1294 0.034 Uiso 1 1 calc R
C35 C 0.6912(15) 0.3429(14) 0.1110(6) 0.027(2) Uani 1 1 d U
H35 H 0.7857 0.3427 0.0998 0.033 Uiso 1 1 calc R
C36 C 0.6113(15) 0.2478(15) 0.1093(6) 0.027(2) Uani 1 1 d U
H36 H 0.6506 0.1830 0.0966 0.032 Uiso 1 1 calc R
P3 P 0.1069(4) -0.0171(3) 0.37836(15) 0.0168(9) Uani 1 1 d .
P4 P 0.0490(4) 0.2265(3) 0.32911(15) 0.0168(9) Uani 1 1 d .
C41 C 0.0100(15) 0.1116(14) 0.3874(6) 0.023(3) Uani 1 1 d U
C42 C -0.0774(15) 0.1224(15) 0.4285(6) 0.025(3) Uani 1 1 d U
H42A H -0.0944 0.0590 0.4570 0.030 Uiso 1 1 calc R
H42B H -0.1230 0.1935 0.4295 0.030 Uiso 1 1 calc R
C43 C 0.0130(15) -0.1375(14) 0.4234(6) 0.025(2) Uani 1 1 d U
C44 C 0.0676(16) -0.2056(13) 0.4633(6) 0.024(2) Uani 1 1 d U
H44 H 0.1559 -0.1884 0.4677 0.029 Uiso 1 1 calc R
C45 C -0.0093(16) -0.2977(14) 0.4958(6) 0.026(2) Uani 1 1 d U
H45 H 0.0276 -0.3457 0.5220 0.032 Uiso 1 1 calc R
C46 C -0.1364(16) -0.3201(14) 0.4907(6) 0.027(2) Uani 1 1 d U
H46 H -0.1884 -0.3817 0.5145 0.033 Uiso 1 1 calc R
C47 C -0.1945(16) -0.2551(14) 0.4513(6) 0.026(2) Uani 1 1 d U
H47 H -0.2832 -0.2736 0.4477 0.032 Uiso 1 1 calc R
C48 C -0.1192(15) -0.1642(14) 0.4182(6) 0.027(2) Uani 1 1 d U
H48 H -0.1564 -0.1188 0.3914 0.032 Uiso 1 1 calc R
C49 C 0.2646(15) 0.0030(14) 0.4001(6) 0.024(2) Uani 1 1 d U
C50 C 0.3704(15) -0.0651(14) 0.3845(6) 0.025(2) Uani 1 1 d U
H50 H 0.3604 -0.1179 0.3630 0.031 Uiso 1 1 calc R
C51 C 0.4914(16) -0.0548(15) 0.4009(6) 0.029(2) Uani 1 1 d U
H51 H 0.5639 -0.1029 0.3918 0.034 Uiso 1 1 calc R
C52 C 0.5050(16) 0.0266(15) 0.4308(6) 0.030(2) Uani 1 1 d U
H52 H 0.5876 0.0368 0.4416 0.036 Uiso 1 1 calc R
C53 C 0.3970(15) 0.0917(15) 0.4444(6) 0.029(2) Uani 1 1 d U
H53 H 0.4082 0.1477 0.4644 0.035 Uiso 1 1 calc R
C54 C 0.2753(15) 0.0820(15) 0.4314(6) 0.026(2) Uani 1 1 d U
H54 H 0.2016 0.1265 0.4430 0.032 Uiso 1 1 calc R
C55 C 0.0486(15) 0.3615(15) 0.3515(6) 0.027(2) Uani 1 1 d U
C56 C 0.1612(15) 0.3926(14) 0.3687(6) 0.027(2) Uani 1 1 d U
H56 H 0.2357 0.3429 0.3686 0.033 Uiso 1 1 calc R
C57 C 0.1655(15) 0.4986(14) 0.3862(6) 0.028(2) Uani 1 1 d U
H57 H 0.2432 0.5197 0.3979 0.033 Uiso 1 1 calc R
C58 C 0.0553(15) 0.5734(15) 0.3867(6) 0.026(2) Uani 1 1 d U
H58 H 0.0584 0.6469 0.3966 0.032 Uiso 1 1 calc R
C59 C -0.0585(15) 0.5335(14) 0.3718(6) 0.029(2) Uani 1 1 d U
H59 H -0.1370 0.5783 0.3747 0.035 Uiso 1 1 calc R
C60 C -0.0621(16) 0.4335(14) 0.3532(6) 0.028(2) Uani 1 1 d U
H60 H -0.1397 0.4128 0.3413 0.034 Uiso 1 1 calc R
C61 C -0.0938(15) 0.2331(14) 0.2980(6) 0.023(2) Uani 1 1 d U
C62 C -0.0705(15) 0.2838(13) 0.2468(6) 0.024(2) Uani 1 1 d U
H62 H 0.0187 0.3049 0.2292 0.028 Uiso 1 1 calc R
C63 C -0.1770(15) 0.3036(14) 0.2216(6) 0.026(2) Uani 1 1 d U
H63 H -0.1615 0.3401 0.1866 0.032 Uiso 1 1 calc R
C64 C -0.3044(15) 0.2709(14) 0.2468(6) 0.027(2) Uani 1 1 d U
H64 H -0.3774 0.2856 0.2292 0.032 Uiso 1 1 calc R
C65 C -0.3298(15) 0.2161(14) 0.2982(6) 0.026(2) Uani 1 1 d U
H65 H -0.4183 0.1903 0.3152 0.031 Uiso 1 1 calc R
C66 C -0.2248(14) 0.2007(13) 0.3231(6) 0.022(2) Uani 1 1 d U
H66 H -0.2410 0.1671 0.3584 0.026 Uiso 1 1 calc R
B1 B 0.562(2) 0.639(2) 0.3481(9) 0.044(6) Uani 1 1 d .
F1 F 0.6299(12) 0.5620(10) 0.3218(4) 0.060(3) Uani 1 1 d .
F2 F 0.5040(12) 0.5602(11) 0.4011(5) 0.066(4) Uani 1 1 d .
H200 H 0.5473 0.4985 0.4052 0.098 Uiso 1 1 calc R
F3 F 0.6515(11) 0.7172(10) 0.3579(4) 0.051(3) Uani 1 1 d .
F4 F 0.4594(11) 0.6902(11) 0.3312(5) 0.064(4) Uani 1 1 d .
B2 B 0.0640(17) 0.4331(17) 0.0855(8) 0.026(5) Uani 1 1 d .
F5 F 0.0306(10) 0.3525(8) 0.0583(4) 0.038(2) Uani 1 1 d .
F6 F 0.1765(8) 0.5022(8) 0.0564(4) 0.034(2) Uani 1 1 d .
H600 H 0.1609 0.5304 0.0273 0.051 Uiso 1 1 calc R
F7 F -0.0388(10) 0.5042(9) 0.0952(4) 0.048(3) Uani 1 1 d .
F8 F 0.1016(10) 0.3742(9) 0.1301(4) 0.040(3) Uani 1 1 d .
B3 B 0.620(2) 0.345(2) 0.4865(9) 0.051(7) Uani 1 1 d .
F9 F 0.4848(10) 0.3477(10) 0.4938(4) 0.054(3) Uani 1 1 d .
F10 F 0.6805(11) 0.4304(11) 0.4476(5) 0.065(4) Uani 1 1 d .
F11 F 0.6634(11) 0.2347(9) 0.4781(4) 0.054(3) Uani 1 1 d .
F12 F 0.6614(12) 0.3639(11) 0.5308(5) 0.066(4) Uani 1 1 d .
B4 B 0.178(2) 0.8165(17) 0.0080(8) 0.030(5) Uani 1 1 d .
F13 F 0.1272(13) 0.6973(10) 0.0004(5) 0.066(4) Uani 1 1 d .
F14 F 0.3079(9) 0.8016(9) 0.0144(4) 0.041(3) Uani 1 1 d .
F15 F 0.0998(9) 0.8455(9) 0.0492(4) 0.036(3) Uani 1 1 d .
F16 F 0.1663(9) 0.8911(8) -0.0364(4) 0.038(3) Uani 1 1 d .

loop_
_atom_site_aniso_label
_atom_site_aniso_U_11
_atom_site_aniso_U_22
_atom_site_aniso_U_33
_atom_site_aniso_U_23
_atom_site_aniso_U_13
_atom_site_aniso_U_12
Pt1 0.0157(3) 0.0196(3) 0.0188(3) -0.0073(3) -0.0010(2) 0.0083(2)
Pt2 0.0155(3) 0.0188(3) 0.0184(3) -0.0067(3) -0.0005(2) 0.0066(2)
Pt3 0.0163(3) 0.0199(3) 0.0181(3) -0.0075(3) -0.0013(2) 0.0071(2)
Pt4 0.0152(3) 0.0188(3) 0.0198(3) -0.0080(3) -0.0012(2) 0.0080(2)
C1 0.018(6) 0.022(6) 0.033(6) -0.013(5) -0.005(5) 0.016(5)
C2 0.023(7) 0.022(7) 0.031(8) -0.003(6) 0.002(6) 0.012(6)
C3 0.013(7) 0.020(8) 0.038(8) -0.005(7) -0.004(6) 0.001(6)
C4 0.020(7) 0.028(8) 0.026(7) -0.007(7) -0.009(6) 0.016(6)
O1 0.028(5) 0.031(6) 0.036(6) -0.015(5) -0.011(5) 0.016(5)
O2 0.023(6) 0.026(6) 0.041(7) -0.006(5) -0.005(5) 0.010(5)
O3 0.032(6) 0.030(7) 0.044(7) -0.006(6) -0.001(5) -0.001(5)
O4 0.030(6) 0.027(6) 0.040(7) -0.009(6) 0.004(5) 0.005(5)
P1 0.0154(19) 0.022(2) 0.020(2) -0.0123(18) -0.0001(16) 0.0078(17)
P2 0.0172(19) 0.021(2) 0.016(2) -0.0032(18) 0.0011(16) 0.0054(17)
C11 0.009(6) 0.019(7) 0.022(8) -0.005(6) 0.003(5) 0.003(5)
C12 0.022(7) 0.023(7) 0.026(8) -0.002(6) -0.005(6) -0.006(6)
C13 0.023(5) 0.034(5) 0.036(6) -0.015(5) -0.001(4) 0.021(4)
C14 0.024(5) 0.037(6) 0.035(6) -0.015(5) -0.002(4) 0.018(5)
C15 0.025(5) 0.042(6) 0.039(6) -0.015(5) -0.003(4) 0.018(5)
C16 0.027(5) 0.043(6) 0.041(6) -0.015(5) -0.004(4) 0.020(5)
C17 0.027(5) 0.040(6) 0.042(6) -0.012(5) -0.004(4) 0.021(5)
C18 0.024(5) 0.035(5) 0.039(6) -0.013(5) -0.004(4) 0.019(5)
C19 0.022(5) 0.022(5) 0.029(5) -0.010(4) -0.001(4) 0.011(4)
C20 0.023(5) 0.023(5) 0.031(5) -0.011(4) -0.006(4) 0.007(4)
C21 0.026(5) 0.028(5) 0.036(5) -0.007(4) -0.007(4) 0.006(4)
C22 0.024(5) 0.025(5) 0.039(5) -0.006(4) -0.003(4) 0.010(4)
C23 0.024(5) 0.025(5) 0.036(5) -0.005(4) 0.000(4) 0.010(4)
C24 0.023(5) 0.022(5) 0.032(5) -0.009(4) 0.001(4) 0.010(4)
C25 0.024(5) 0.021(5) 0.028(5) -0.011(4) -0.004(4) 0.007(4)
C26 0.025(5) 0.023(5) 0.029(5) -0.012(4) -0.006(4) 0.009(4)
C27 0.031(5) 0.027(5) 0.031(5) -0.011(4) -0.005(4) 0.012(4)
C28 0.036(5) 0.027(5) 0.032(5) -0.006(4) -0.004(4) 0.014(4)
C29 0.034(5) 0.024(5) 0.030(5) -0.005(4) -0.006(4) 0.009(4)
C30 0.029(5) 0.022(5) 0.030(5) -0.009(4) -0.006(4) 0.007(4)
C31 0.019(5) 0.029(5) 0.026(5) -0.005(4) 0.002(4) -0.002(4)
C32 0.021(5) 0.029(5) 0.029(5) -0.006(4) 0.001(4) 0.001(4)
C33 0.023(5) 0.029(5) 0.031(5) -0.005(4) 0.002(4) 0.000(4)
C34 0.024(5) 0.029(5) 0.029(5) -0.004(4) -0.001(4) -0.007(4)
C35 0.020(5) 0.030(5) 0.028(5) -0.003(4) 0.000(4) -0.006(4)
C36 0.021(5) 0.030(5) 0.027(5) -0.005(4) 0.001(4) -0.004(4)
P3 0.0154(19) 0.019(2) 0.016(2) -0.0058(17) 0.0013(16) 0.0081(16)
P4 0.0144(19) 0.016(2) 0.020(2) -0.0064(17) 0.0000(16) 0.0048(16)
C41 0.025(7) 0.030(8) 0.016(7) -0.010(6) -0.006(6) 0.000(6)
C42 0.033(7) 0.030(8) 0.015(7) -0.007(6) -0.010(6) 0.008(6)
C43 0.026(5) 0.024(5) 0.025(5) -0.010(4) -0.002(4) 0.005(4)
C44 0.029(5) 0.023(5) 0.023(5) -0.013(4) -0.005(4) 0.004(4)
C45 0.032(5) 0.026(5) 0.023(5) -0.011(4) -0.003(4) 0.003(4)
C46 0.031(5) 0.026(5) 0.024(5) -0.008(4) 0.000(4) 0.000(4)
C47 0.027(5) 0.027(5) 0.025(5) -0.008(4) 0.000(4) 0.000(4)
C48 0.025(5) 0.027(5) 0.027(5) -0.009(4) 0.000(4) 0.005(4)
C49 0.020(4) 0.033(5) 0.021(5) -0.010(4) -0.006(4) 0.002(4)
C50 0.023(5) 0.033(5) 0.022(5) -0.010(4) -0.003(4) 0.005(4)
C51 0.025(5) 0.034(5) 0.026(5) -0.005(4) -0.002(4) 0.005(4)
C52 0.025(5) 0.036(5) 0.028(5) -0.004(4) -0.005(4) 0.003(4)
C53 0.025(5) 0.036(5) 0.028(5) -0.007(4) -0.008(4) 0.001(4)
C54 0.021(5) 0.035(5) 0.025(5) -0.010(4) -0.004(4) 0.003(4)
C55 0.021(5) 0.030(5) 0.031(5) -0.010(4) 0.000(4) 0.009(4)
C56 0.023(5) 0.032(5) 0.029(5) -0.012(4) -0.002(4) 0.009(4)
C57 0.023(5) 0.033(5) 0.029(5) -0.012(4) -0.004(4) 0.006(4)
C58 0.021(5) 0.030(5) 0.030(5) -0.012(4) -0.003(4) 0.009(4)
C59 0.024(5) 0.031(5) 0.033(5) -0.010(4) 0.001(4) 0.011(4)
C60 0.022(5) 0.029(5) 0.033(5) -0.009(4) -0.001(4) 0.012(4)
C61 0.023(4) 0.024(5) 0.026(5) -0.013(4) -0.007(4) 0.006(4)
C62 0.022(4) 0.025(5) 0.028(5) -0.011(4) -0.008(4) 0.009(4)
C63 0.024(5) 0.028(5) 0.030(5) -0.008(4) -0.008(4) 0.006(4)
C64 0.020(4) 0.031(5) 0.031(5) -0.007(4) -0.009(4) 0.003(4)
C65 0.022(5) 0.028(5) 0.029(5) -0.008(4) -0.007(4) 0.000(4)
C66 0.020(4) 0.025(5) 0.025(5) -0.013(4) -0.007(4) 0.004(4)
B1 0.035(13) 0.056(16) 0.039(15) -0.016(13) 0.001(11) 0.008(12)
F1 0.090(9) 0.050(8) 0.045(7) -0.019(6) -0.011(6) 0.026(7)
F2 0.064(8) 0.070(9) 0.059(9) -0.010(7) -0.006(7) -0.006(7)
F3 0.052(7) 0.053(7) 0.047(7) -0.012(6) -0.004(6) 0.002(6)
F4 0.049(7) 0.080(9) 0.066(9) -0.021(7) -0.009(6) 0.010(7)
B2 0.017(9) 0.028(11) 0.035(12) -0.013(10) 0.001(8) -0.003(8)
F5 0.047(6) 0.028(6) 0.041(6) -0.009(5) -0.013(5) 0.002(5)
F6 0.026(5) 0.032(6) 0.041(6) -0.003(5) -0.006(4) 0.006(4)
F7 0.032(6) 0.039(7) 0.074(9) -0.019(6) -0.007(5) 0.003(5)
F8 0.051(7) 0.049(7) 0.022(6) 0.002(5) -0.018(5) 0.002(5)
B3 0.051(15) 0.055(17) 0.038(15) -0.002(13) 0.002(12) 0.033(13)
F9 0.023(5) 0.064(8) 0.069(8) -0.013(7) 0.007(5) 0.012(5)
F10 0.048(7) 0.071(9) 0.060(9) 0.009(7) 0.003(6) 0.008(6)
F11 0.058(7) 0.042(7) 0.073(9) -0.031(6) -0.020(6) 0.018(6)
F12 0.065(8) 0.084(10) 0.056(8) -0.026(7) -0.016(7) 0.041(7)
B4 0.032(11) 0.022(11) 0.028(12) 0.001(9) 0.011(9) 0.001(9)
F13 0.082(9) 0.049(8) 0.070(9) -0.006(7) -0.025(7) -0.014(7)
F14 0.029(5) 0.046(7) 0.054(7) -0.019(6) -0.008(5) 0.004(5)
F15 0.028(5) 0.049(7) 0.030(6) -0.009(5) 0.002(4) 0.007(5)
F16 0.038(6) 0.038(6) 0.036(6) -0.009(5) 0.000(5) 0.015(5)

loop_
_atom_type_symbol
_atom_type_description
_atom_type_scat_dispersion_real
_atom_type_scat_dispersion_imag
_atom_type_scat_source
C C 0.0033 0.0016 'International Tables Vol C Tables 4.2.6.8 and 6.1.1.4'
H H 0.0000 0.0000 'International Tables Vol C Tables 4.2.6.8 and 6.1.1.4'
B B 0.0013 0.0007 'International Tables Vol C Tables 4.2.6.8 and 6.1.1.4'
O O 0.0106 0.0060 'International Tables Vol C Tables 4.2.6.8 and 6.1.1.4'
F F 0.0171 0.0103 'International Tables Vol C Tables 4.2.6.8 and 6.1.1.4'
P P 0.1023 0.0942 'International Tables Vol C Tables 4.2.6.8 and 6.1.1.4'
Pt Pt -1.7033 8.3905 'International Tables Vol C Tables 4.2.6.8 and 6.1.1.4'

loop_
_geom_angle_atom_site_label_1
_geom_angle_atom_site_label_2
_geom_angle_atom_site_label_3
_geom_angle
C1 Pt1 P1 94.1(4)
C1 Pt1 Pt2 177.3(4)
P1 Pt1 Pt2 83.47(10)
C1 Pt1 Pt4 112.4(4)
P1 Pt1 Pt4 153.50(10)
Pt2 Pt1 Pt4 70.04(2)
C1 Pt1 Pt3 122.9(5)
P1 Pt1 Pt3 113.37(10)
Pt2 Pt1 Pt3 59.28(2)
Pt4 Pt1 Pt3 52.20(2)
C1 Pt1 H1 83(4)
P1 Pt1 H1 168(4)
Pt2 Pt1 H1 99(4)
Pt4 Pt1 H1 32(4)
Pt3 Pt1 H1 78(4)
C2 Pt2 P2 97.4(5)
C2 Pt2 Pt1 177.8(5)
P2 Pt2 Pt1 82.50(10)
C2 Pt2 Pt3 112.2(5)
P2 Pt2 Pt3 150.37(11)
Pt1 Pt2 Pt3 67.87(2)
C2 Pt2 Pt4 123.5(5)
P2 Pt2 Pt4 112.91(11)
Pt1 Pt2 Pt4 58.38(2)
Pt3 Pt2 Pt4 51.27(2)
C2 Pt2 H2 83(4)
P2 Pt2 H2 171(5)
Pt1 Pt2 H2 97(4)
Pt3 Pt2 H2 30(4)
Pt4 Pt2 H2 73(4)
C3 Pt3 P3 100.6(5)
C3 Pt3 Pt4 173.0(5)
P3 Pt3 Pt4 83.25(11)
C3 Pt3 Pt2 105.5(5)
P3 Pt3 Pt2 153.90(11)
Pt4 Pt3 Pt2 70.68(2)
C3 Pt3 Pt1 122.8(4)
P3 Pt3 Pt1 112.66(10)
Pt4 Pt3 Pt1 59.98(2)
Pt2 Pt3 Pt1 52.847(19)
C3 Pt3 H2 83(4)
P3 Pt3 H2 158(4)
Pt4 Pt3 H2 91(4)
Pt2 Pt3 H2 30(4)
Pt1 Pt3 H2 82(4)
C4 Pt4 P4 99.6(4)
C4 Pt4 Pt3 177.5(5)
P4 Pt4 Pt3 81.49(10)
C4 Pt4 Pt1 111.1(4)
P4 Pt4 Pt1 149.30(11)
Pt3 Pt4 Pt1 67.82(2)
C4 Pt4 Pt2 119.5(5)
P4 Pt4 Pt2 111.34(11)
Pt3 Pt4 Pt2 58.05(2)
Pt1 Pt4 Pt2 51.583(19)
C4 Pt4 H1 87(4)
P4 Pt4 H1 159(5)
Pt3 Pt4 H1 93(4)
Pt1 Pt4 H1 32(4)
Pt2 Pt4 H1 81(4)
O1 C1 Pt1 174.3(13)
O2 C2 Pt2 177.3(14)
O3 C3 Pt3 172.3(15)
O4 C4 Pt4 176.5(14)
C13 P1 C19 104.4(7)
C13 P1 C11 105.6(7)
C19 P1 C11 107.9(7)
C13 P1 Pt1 116.3(6)
C19 P1 Pt1 115.5(5)
C11 P1 Pt1 106.6(5)
C25 P2 C31 105.7(8)
C25 P2 C11 104.4(7)
C31 P2 C11 109.5(7)
C25 P2 Pt2 118.8(5)
C31 P2 Pt2 113.0(5)
C11 P2 Pt2 105.0(5)
C12 C11 P1 125.4(12)
C12 C11 P2 123.4(12)
P1 C11 P2 111.1(7)
C11 C12 H12A 120.0
C11 C12 H12B 120.0
H12A C12 H12B 120.0
C14 C13 C18 118.4(14)
C14 C13 P1 121.9(13)
C18 C13 P1 119.2(12)
C15 C14 C13 124.2(17)
C15 C14 H14 117.9
C13 C14 H14 117.9
C14 C15 C16 117.1(17)
C14 C15 H15 121.4
C16 C15 H15 121.4
C17 C16 C15 120.8(15)
C17 C16 H16 119.6
C15 C16 H16 119.6
C16 C17 C18 119.6(17)
C16 C17 H17 120.2
C18 C17 H17 120.2
C13 C18 C17 119.6(16)
C13 C18 H18 120.2
C17 C18 H18 120.2
C24 C19 C20 120.2(16)
C24 C19 P1 117.7(13)
C20 C19 P1 121.7(12)
C21 C20 C19 117.8(16)
C21 C20 H20 121.1
C19 C20 H20 121.1
C20 C21 C22 122.7(17)
C20 C21 H21 118.6
C22 C21 H21 118.6
C23 C22 C21 117.8(17)
C23 C22 H22 121.1
C21 C22 H22 121.1
C24 C23 C22 121.4(17)
C24 C23 H23 119.3
C22 C23 H23 119.3
C23 C24 C19 120.1(16)
C23 C24 H24 120.0
C19 C24 H24 120.0
C30 C25 C26 118.1(16)
C30 C25 P2 122.5(13)
C26 C25 P2 119.4(13)
C27 C26 C25 118.8(16)
C27 C26 H26 120.6
C25 C26 H26 120.6
C26 C27 C28 122.2(17)
C26 C27 H27 118.9
C28 C27 H27 118.9
C29 C28 C27 119.9(17)
C29 C28 H28 120.1
C27 C28 H28 120.1
C28 C29 C30 118.6(17)
C28 C29 H29 120.7
C30 C29 H29 120.7
C25 C30 C29 122.4(17)
C25 C30 H30 118.8
C29 C30 H30 118.8
C32 C31 C36 118.0(15)
C32 C31 P2 119.1(12)
C36 C31 P2 122.5(12)
C33 C32 C31 121.9(15)
C33 C32 H32 119.0
C31 C32 H32 119.0
C32 C33 C34 118.8(15)
C32 C33 H33 120.6
C34 C33 H33 120.6
C35 C34 C33 121.2(16)
C35 C34 H34 119.4
C33 C34 H34 119.4
C34 C35 C36 120.6(15)
C34 C35 H35 119.7
C36 C35 H35 119.7
C35 C36 C31 119.6(15)
C35 C36 H36 120.2
C31 C36 H36 120.2
C43 P3 C41 104.5(7)
C43 P3 C49 107.0(8)
C41 P3 C49 105.8(7)
C43 P3 Pt3 117.2(5)
C41 P3 Pt3 102.7(5)
C49 P3 Pt3 118.0(5)
C55 P4 C61 104.6(7)
C55 P4 C41 104.5(7)
C61 P4 C41 107.4(7)
C55 P4 Pt4 116.3(5)
C61 P4 Pt4 115.2(5)
C41 P4 Pt4 108.0(5)
C42 C41 P3 126.4(13)
C42 C41 P4 124.2(13)
P3 C41 P4 109.3(8)
C41 C42 H42A 120.0
C41 C42 H42B 120.0
H42A C42 H42B 120.0
C44 C43 C48 119.3(15)
C44 C43 P3 122.2(12)
C48 C43 P3 118.5(12)
C45 C44 C43 119.1(15)
C45 C44 H44 120.5
C43 C44 H44 120.5
C46 C45 C44 120.7(16)
C46 C45 H45 119.7
C44 C45 H45 119.7
C45 C46 C47 122.2(16)
C45 C46 H46 118.9
C47 C46 H46 118.9
C48 C47 C46 118.1(16)
C48 C47 H47 121.0
C46 C47 H47 121.0
C47 C48 C43 120.8(16)
C47 C48 H48 119.6
C43 C48 H48 119.6
C50 C49 C54 122.3(15)
C50 C49 P3 116.8(12)
C54 C49 P3 120.8(11)
C49 C50 C51 119.0(15)
C49 C50 H50 120.5
C51 C50 H50 120.5
C50 C51 C52 119.3(15)
C50 C51 H51 120.3
C52 C51 H51 120.3
C53 C52 C51 118.6(16)
C53 C52 H52 120.7
C51 C52 H52 120.7
C54 C53 C52 124.7(17)
C54 C53 H53 117.6
C52 C53 H53 117.6
C53 C54 C49 116.0(14)
C53 C54 H54 122.0
C49 C54 H54 122.0
C56 C55 C60 119.6(16)
C56 C55 P4 118.1(11)
C60 C55 P4 122.2(13)
C55 C56 C57 120.0(14)
C55 C56 H56 120.0
C57 C56 H56 120.0
C56 C57 C58 120.7(15)
C56 C57 H57 119.7
C58 C57 H57 119.7
C59 C58 C57 116.4(15)
C59 C58 H58 121.8
C57 C58 H58 121.8
C60 C59 C58 123.2(14)
C60 C59 H59 118.4
C58 C59 H59 118.4
C59 C60 C55 119.8(16)
C59 C60 H60 120.1
C55 C60 H60 120.1
C62 C61 C66 119.4(14)
C62 C61 P4 116.4(12)
C66 C61 P4 124.0(13)
C63 C62 C61 119.8(15)
C63 C62 H62 120.1
C61 C62 H62 120.1
C64 C63 C62 119.9(16)
C64 C63 H63 120.0
C62 C63 H63 120.0
C63 C64 C65 121.1(15)
C63 C64 H64 119.4
C65 C64 H64 119.4
C66 C65 C64 118.4(15)
C66 C65 H65 120.8
C64 C65 H65 120.8
C65 C66 C61 121.2(16)
C65 C66 H66 119.4
C61 C66 H66 119.4
F4 B1 F1 118(2)
F4 B1 F3 113(2)
F1 B1 F3 110.5(17)
F4 B1 F2 106.1(16)
F1 B1 F2 103.3(17)
F3 B1 F2 105.0(17)
B1 F2 H200 109.5
F7 B2 F5 111.0(15)
F7 B2 F8 111.5(15)
F5 B2 F8 109.6(15)
F7 B2 F6 108.7(15)
F5 B2 F6 108.6(14)
F8 B2 F6 107.4(14)
B2 F6 H600 109.5
F9 B3 F10 112.1(18)
F9 B3 F11 111(2)
F10 B3 F11 110.1(17)
F9 B3 F12 108.1(17)
F10 B3 F12 107(2)
F11 B3 F12 108.7(17)
F15 B4 F14 111.9(17)
F15 B4 F16 112.7(15)
F14 B4 F16 113.4(14)
F15 B4 F13 109.4(14)
F14 B4 F13 106.0(13)
F16 B4 F13 102.9(15)

loop_
_geom_bond_atom_site_label_1
_geom_bond_atom_site_label_2
_geom_bond_distance
Pt1 C1 1.932(15)
Pt1 P1 2.256(4)
Pt1 Pt2 2.6138(9)
Pt1 Pt4 2.8406(8)
Pt1 Pt3 3.0378(9)
Pt1 H1 1.67(7)
Pt2 C2 1.941(17)
Pt2 P2 2.270(4)
Pt2 Pt3 2.8192(10)
Pt2 Pt4 3.1356(9)
Pt2 H2 1.63(7)
Pt3 C3 1.866(16)
Pt3 P3 2.271(4)
Pt3 Pt4 2.5922(9)
Pt3 H2 1.63(7)
Pt4 C4 1.901(18)
Pt4 P4 2.272(3)
Pt4 H1 1.67(7)
C1 O1 1.118(16)
C2 O2 1.114(18)
C3 O3 1.161(18)
C4 O4 1.159(19)
P1 C13 1.806(14)
P1 C19 1.809(17)
P1 C11 1.815(16)
P2 C25 1.793(17)
P2 C31 1.796(17)
P2 C11 1.817(14)
C11 C12 1.328(19)
C12 H12A 0.9500
C12 H12B 0.9500
C13 C14 1.38(2)
C13 C18 1.40(2)
C14 C15 1.38(2)
C14 H14 0.9500
C15 C16 1.42(2)
C15 H15 0.9500
C16 C17 1.38(2)
C16 H16 0.9500
C17 C18 1.431(19)
C17 H17 0.9500
C18 H18 0.9500
C19 C24 1.39(2)
C19 C20 1.41(2)
C20 C21 1.37(2)
C20 H20 0.9500
C21 C22 1.39(2)
C21 H21 0.9500
C22 C23 1.38(2)
C22 H22 0.9500
C23 C24 1.36(2)
C23 H23 0.9500
C24 H24 0.9500
C25 C30 1.37(2)
C25 C26 1.43(2)
C26 C27 1.35(2)
C26 H26 0.9500
C27 C28 1.39(2)
C27 H27 0.9500
C28 C29 1.37(2)
C28 H28 0.9500
C29 C30 1.39(2)
C29 H29 0.9500
C30 H30 0.9500
C31 C32 1.39(2)
C31 C36 1.39(2)
C32 C33 1.37(2)
C32 H32 0.9500
C33 C34 1.37(2)
C33 H33 0.9500
C34 C35 1.35(2)
C34 H34 0.9500
C35 C36 1.38(2)
C35 H35 0.9500
C36 H36 0.9500
P3 C43 1.808(17)
P3 C41 1.824(15)
P3 C49 1.831(16)
P4 C55 1.798(17)
P4 C61 1.800(16)
P4 C41 1.844(16)
C41 C42 1.32(2)
C42 H42A 0.9500
C42 H42B 0.9500
C43 C44 1.41(2)
C43 C48 1.41(2)
C44 C45 1.38(2)
C44 H44 0.9500
C45 C46 1.35(2)
C45 H45 0.9500
C46 C47 1.41(2)
C46 H46 0.9500
C47 C48 1.37(2)
C47 H47 0.9500
C48 H48 0.9500
C49 C50 1.39(2)
C49 C54 1.39(2)
C50 C51 1.39(2)
C50 H50 0.9500
C51 C52 1.39(2)
C51 H51 0.9500
C52 C53 1.37(2)
C52 H52 0.9500
C53 C54 1.35(2)
C53 H53 0.9500
C54 H54 0.9500
C55 C56 1.38(2)
C55 C60 1.398(19)
C56 C57 1.41(2)
C56 H56 0.9500
C57 C58 1.41(2)
C57 H57 0.9500
C58 C59 1.40(2)
C58 H58 0.9500
C59 C60 1.36(2)
C59 H59 0.9500
C60 H60 0.9500
C61 C62 1.38(2)
C61 C66 1.39(2)
C62 C63 1.38(2)
C62 H62 0.9500
C63 C64 1.36(2)
C63 H63 0.9500
C64 C65 1.40(2)
C64 H64 0.9500
C65 C66 1.36(2)
C65 H65 0.9500
C66 H66 0.9500
B1 F4 1.31(2)
B1 F1 1.37(2)
B1 F3 1.38(3)
B1 F2 1.57(3)
F2 H200 0.8400
B2 F7 1.350(19)
B2 F5 1.39(2)
B2 F8 1.39(2)
B2 F6 1.41(2)
F6 H600 0.8400
B3 F9 1.35(2)
B3 F10 1.36(3)
B3 F11 1.40(2)
B3 F12 1.41(3)
B4 F15 1.36(2)
B4 F14 1.36(2)
B4 F16 1.37(2)
B4 F13 1.55(2)

loop_
_geom_hbond_atom_site_label_D
_geom_hbond_atom_site_label_H
_geom_hbond_atom_site_label_A
_geom_hbond_distance_DH
_geom_hbond_distance_HA
_geom_hbond_distance_DA
_geom_hbond_angle_DHA
F2 H200 F10 0.84 2.00 2.672(17) 136.8
F6 H600 F13 0.84 1.99 2.575(15) 126.3

loop_
_geom_torsion_atom_site_label_1
_geom_torsion_atom_site_label_2
_geom_torsion_atom_site_label_3
_geom_torsion_atom_site_label_4
_geom_torsion
C1 Pt1 Pt2 C2 55(16)
P1 Pt1 Pt2 C2 31(12)
Pt4 Pt1 Pt2 C2 -149(12)
Pt3 Pt1 Pt2 C2 -91(12)
C1 Pt1 Pt2 P2 -34(10)
P1 Pt1 Pt2 P2 -57.87(15)
Pt4 Pt1 Pt2 P2 122.83(11)
Pt3 Pt1 Pt2 P2 179.96(11)
C1 Pt1 Pt2 Pt3 146(10)
P1 Pt1 Pt2 Pt3 122.17(11)
Pt4 Pt1 Pt2 Pt3 -57.13(2)
C1 Pt1 Pt2 Pt4 -156(10)
P1 Pt1 Pt2 Pt4 179.30(11)
Pt3 Pt1 Pt2 Pt4 57.13(2)
C2 Pt2 Pt3 C3 57.9(7)
P2 Pt2 Pt3 C3 -119.8(5)
Pt1 Pt2 Pt3 C3 -119.7(4)
Pt4 Pt2 Pt3 C3 173.8(4)
C2 Pt2 Pt3 P3 -119.0(5)
P2 Pt2 Pt3 P3 63.3(3)
Pt1 Pt2 Pt3 P3 63.4(2)
Pt4 Pt2 Pt3 P3 -3.1(2)
C2 Pt2 Pt3 Pt4 -116.0(5)
P2 Pt2 Pt3 Pt4 66.4(2)
Pt1 Pt2 Pt3 Pt4 66.45(2)
C2 Pt2 Pt3 Pt1 177.6(5)
P2 Pt2 Pt3 Pt1 -0.1(2)
Pt4 Pt2 Pt3 Pt1 -66.45(2)
C1 Pt1 Pt3 C3 -93.4(8)
P1 Pt1 Pt3 C3 18.5(6)
Pt2 Pt1 Pt3 C3 84.8(6)
Pt4 Pt1 Pt3 C3 172.5(6)
C1 Pt1 Pt3 P3 27.0(5)
P1 Pt1 Pt3 P3 138.87(16)
Pt2 Pt1 Pt3 P3 -154.76(11)
Pt4 Pt1 Pt3 P3 -67.15(11)
C1 Pt1 Pt3 Pt4 94.1(5)
P1 Pt1 Pt3 Pt4 -153.98(12)
Pt2 Pt1 Pt3 Pt4 -87.62(3)
C1 Pt1 Pt3 Pt2 -178.2(5)
P1 Pt1 Pt3 Pt2 -66.37(12)
Pt4 Pt1 Pt3 Pt2 87.62(3)
C3 Pt3 Pt4 C4 -52(10)
P3 Pt3 Pt4 C4 -176(10)
Pt2 Pt3 Pt4 C4 6(10)
Pt1 Pt3 Pt4 C4 63(10)
C3 Pt3 Pt4 P4 64(4)
P3 Pt3 Pt4 P4 -59.55(14)
Pt2 Pt3 Pt4 P4 121.80(11)
Pt1 Pt3 Pt4 P4 179.35(11)
C3 Pt3 Pt4 Pt1 -115(4)
P3 Pt3 Pt4 Pt1 121.10(9)
Pt2 Pt3 Pt4 Pt1 -57.55(2)
C3 Pt3 Pt4 Pt2 -58(4)
P3 Pt3 Pt4 Pt2 178.65(9)
Pt1 Pt3 Pt4 Pt2 57.55(2)
C1 Pt1 Pt4 C4 67.2(7)
P1 Pt1 Pt4 C4 -113.2(6)
Pt2 Pt1 Pt4 C4 -111.6(5)
Pt3 Pt1 Pt4 C4 -177.6(5)
C1 Pt1 Pt4 P4 -116.4(6)
P1 Pt1 Pt4 P4 63.2(3)
Pt2 Pt1 Pt4 P4 64.8(2)
Pt3 Pt1 Pt4 P4 -1.3(2)
C1 Pt1 Pt4 Pt3 -115.1(5)
P1 Pt1 Pt4 Pt3 64.5(2)
Pt2 Pt1 Pt4 Pt3 66.04(3)
C1 Pt1 Pt4 Pt2 178.8(5)
P1 Pt1 Pt4 Pt2 -1.6(2)
Pt3 Pt1 Pt4 Pt2 -66.04(3)
C2 Pt2 Pt4 C4 -86.9(7)
P2 Pt2 Pt4 C4 29.7(5)
Pt1 Pt2 Pt4 C4 94.5(5)
Pt3 Pt2 Pt4 C4 -179.7(5)
C2 Pt2 Pt4 P4 28.3(6)
P2 Pt2 Pt4 P4 144.98(15)
Pt1 Pt2 Pt4 P4 -150.28(11)
Pt3 Pt2 Pt4 P4 -64.47(11)
C2 Pt2 Pt4 Pt3 92.8(6)
P2 Pt2 Pt4 Pt3 -150.55(11)
Pt1 Pt2 Pt4 Pt3 -85.80(3)
C2 Pt2 Pt4 Pt1 178.6(6)
P2 Pt2 Pt4 Pt1 -64.74(11)
Pt3 Pt2 Pt4 Pt1 85.80(3)
P1 Pt1 C1 O1 11(15)
Pt2 Pt1 C1 O1 -13(25)
Pt4 Pt1 C1 O1 -169(15)
Pt3 Pt1 C1 O1 133(15)
P2 Pt2 C2 O2 -179(100)
Pt1 Pt2 C2 O2 93(33)
Pt3 Pt2 C2 O2 2(31)
Pt4 Pt2 C2 O2 -55(31)
P3 Pt3 C3 O3 149(10)
Pt4 Pt3 C3 O3 27(13)
Pt2 Pt3 C3 O3 -29(10)
Pt1 Pt3 C3 O3 -85(10)
P4 Pt4 C4 O4 48(21)
Pt3 Pt4 C4 O4 164(14)
Pt1 Pt4 C4 O4 -134(21)
Pt2 Pt4 C4 O4 169(21)
C1 Pt1 P1 C13 -7.6(8)
Pt2 Pt1 P1 C13 171.3(7)
Pt4 Pt1 P1 C13 172.8(6)
Pt3 Pt1 P1 C13 -136.2(7)
C1 Pt1 P1 C19 115.2(8)
Pt2 Pt1 P1 C19 -65.9(6)
Pt4 Pt1 P1 C19 -64.4(6)
Pt3 Pt1 P1 C19 -13.4(6)
C1 Pt1 P1 C11 -124.9(7)
Pt2 Pt1 P1 C11 54.0(5)
Pt4 Pt1 P1 C11 55.4(6)
Pt3 Pt1 P1 C11 106.4(5)
C2 Pt2 P2 C25 -3.7(8)
Pt1 Pt2 P2 C25 174.1(6)
Pt3 Pt2 P2 C25 174.2(6)
Pt4 Pt2 P2 C25 -134.9(6)
C2 Pt2 P2 C31 121.0(7)
Pt1 Pt2 P2 C31 -61.3(6)
Pt3 Pt2 P2 C31 -61.2(6)
Pt4 Pt2 P2 C31 -10.3(6)
C2 Pt2 P2 C11 -119.8(7)
Pt1 Pt2 P2 C11 57.9(5)
Pt3 Pt2 P2 C11 58.0(6)
Pt4 Pt2 P2 C11 108.9(5)
C13 P1 C11 C12 31.2(16)
C19 P1 C11 C12 -80.0(15)
Pt1 P1 C11 C12 155.4(13)
C13 P1 C11 P2 -146.0(8)
C19 P1 C11 P2 102.8(8)
Pt1 P1 C11 P2 -21.8(8)
C25 P2 C11 C12 27.2(15)
C31 P2 C11 C12 -85.6(15)
Pt2 P2 C11 C12 152.9(12)
C25 P2 C11 P1 -155.5(8)
C31 P2 C11 P1 91.8(9)
Pt2 P2 C11 P1 -29.8(8)
C19 P1 C13 C14 154.5(15)
C11 P1 C13 C14 40.8(16)
Pt1 P1 C13 C14 -77.1(15)
C19 P1 C13 C18 -33.5(16)
C11 P1 C13 C18 -147.1(14)
Pt1 P1 C13 C18 94.9(14)
C18 C13 C14 C15 2(3)
P1 C13 C14 C15 174.3(14)
C13 C14 C15 C16 1(3)
C14 C15 C16 C17 -5(3)
C15 C16 C17 C18 5(3)
C14 C13 C18 C17 -2(3)
P1 C13 C18 C17 -174.5(13)
C16 C17 C18 C13 -1(3)
C13 P1 C19 C24 90.8(12)
C11 P1 C19 C24 -157.2(11)
Pt1 P1 C19 C24 -38.1(13)
C13 P1 C19 C20 -81.5(13)
C11 P1 C19 C20 30.5(13)
Pt1 P1 C19 C20 149.6(10)
C24 C19 C20 C21 1(2)
P1 C19 C20 C21 172.9(11)
C19 C20 C21 C22 -2(2)
C20 C21 C22 C23 2(2)
C21 C22 C23 C24 0(2)
C22 C23 C24 C19 -1(2)
C20 C19 C24 C23 1(2)
P1 C19 C24 C23 -171.9(11)
C31 P2 C25 C30 3.1(14)
C11 P2 C25 C30 -112.3(13)
Pt2 P2 C25 C30 131.2(11)
C31 P2 C25 C26 -179.0(11)
C11 P2 C25 C26 65.5(13)
Pt2 P2 C25 C26 -50.9(13)
C30 C25 C26 C27 -1(2)
P2 C25 C26 C27 -179.4(11)
C25 C26 C27 C28 0(2)
C26 C27 C28 C29 3(2)
C27 C28 C29 C30 -4(2)
C26 C25 C30 C29 1(2)
P2 C25 C30 C29 178.4(12)
C28 C29 C30 C25 2(2)
C25 P2 C31 C32 83.7(14)
C11 P2 C31 C32 -164.4(13)
Pt2 P2 C31 C32 -47.8(15)
C25 P2 C31 C36 -89.2(15)
C11 P2 C31 C36 22.7(17)
Pt2 P2 C31 C36 139.3(13)
C36 C31 C32 C33 -1(3)
P2 C31 C32 C33 -174.3(13)
C31 C32 C33 C34 0(3)
C32 C33 C34 C35 0(3)
C33 C34 C35 C36 0(3)
C34 C35 C36 C31 -1(3)
C32 C31 C36 C35 1(2)
P2 C31 C36 C35 174.2(13)
C3 Pt3 P3 C43 2.2(7)
Pt4 Pt3 P3 C43 176.2(6)
Pt2 Pt3 P3 C43 179.1(5)
Pt1 Pt3 P3 C43 -130.3(5)
C3 Pt3 P3 C41 -111.7(7)
Pt4 Pt3 P3 C41 62.3(5)
Pt2 Pt3 P3 C41 65.2(6)
Pt1 Pt3 P3 C41 115.8(5)
C3 Pt3 P3 C49 132.4(7)
Pt4 Pt3 P3 C49 -53.5(6)
Pt2 Pt3 P3 C49 -50.6(7)
Pt1 Pt3 P3 C49 -0.1(6)
C4 Pt4 P4 C55 -11.9(8)
Pt3 Pt4 P4 C55 170.3(6)
Pt1 Pt4 P4 C55 171.5(6)
Pt2 Pt4 P4 C55 -138.9(6)
C4 Pt4 P4 C61 111.0(8)
Pt3 Pt4 P4 C61 -66.7(6)
Pt1 Pt4 P4 C61 -65.6(6)
Pt2 Pt4 P4 C61 -16.0(6)
C4 Pt4 P4 C41 -128.9(7)
Pt3 Pt4 P4 C41 53.3(5)
Pt1 Pt4 P4 C41 54.5(6)
Pt2 Pt4 P4 C41 104.1(5)
C43 P3 C41 C42 22.0(17)
C49 P3 C41 C42 -90.7(16)
Pt3 P3 C41 C42 144.9(14)
C43 P3 C41 P4 -156.6(8)
C49 P3 C41 P4 90.7(9)
Pt3 P3 C41 P4 -33.7(8)
C55 P4 C41 C42 38.4(16)
C61 P4 C41 C42 -72.3(16)
Pt4 P4 C41 C42 162.8(13)
C55 P4 C41 P3 -143.0(8)
C61 P4 C41 P3 106.3(8)
Pt4 P4 C41 P3 -18.5(9)
C41 P3 C43 C44 -118.2(13)
C49 P3 C43 C44 -6.3(14)
Pt3 P3 C43 C44 128.9(11)
C41 P3 C43 C48 62.2(13)
C49 P3 C43 C48 174.1(12)
Pt3 P3 C43 C48 -50.8(13)
C48 C43 C44 C45 1(2)
P3 C43 C44 C45 -178.9(11)
C43 C44 C45 C46 -2(2)
C44 C45 C46 C47 3(2)
C45 C46 C47 C48 -2(2)
C46 C47 C48 C43 0(2)
C44 C43 C48 C47 0(2)
P3 C43 C48 C47 179.7(12)
C43 P3 C49 C50 86.3(14)
C41 P3 C49 C50 -162.7(13)
Pt3 P3 C49 C50 -48.5(15)
C43 P3 C49 C54 -92.7(15)
C41 P3 C49 C54 18.4(16)
Pt3 P3 C49 C54 132.6(12)
C54 C49 C50 C51 0(3)
P3 C49 C50 C51 -178.6(12)
C49 C50 C51 C52 -3(2)
C50 C51 C52 C53 2(2)
C51 C52 C53 C54 1(3)
C52 C53 C54 C49 -3(3)
C50 C49 C54 C53 2(2)
P3 C49 C54 C53 -178.8(12)
C61 P4 C55 C56 -167.8(13)
C41 P4 C55 C56 79.4(14)
Pt4 P4 C55 C56 -39.5(15)
C61 P4 C55 C60 13.6(16)
C41 P4 C55 C60 -99.1(15)
Pt4 P4 C55 C60 141.9(12)
C60 C55 C56 C57 -2(2)
P4 C55 C56 C57 179.5(13)
C55 C56 C57 C58 0(2)
C56 C57 C58 C59 4(2)
C57 C58 C59 C60 -6(3)
C58 C59 C60 C55 4(3)
C56 C55 C60 C59 0(3)
P4 C55 C60 C59 178.3(13)
C55 P4 C61 C62 89.9(13)
C41 P4 C61 C62 -159.5(12)
Pt4 P4 C61 C62 -39.1(13)
C55 P4 C61 C66 -84.1(14)
C41 P4 C61 C66 26.5(15)
Pt4 P4 C61 C66 146.9(11)
C66 C61 C62 C63 1(2)
P4 C61 C62 C63 -173.0(12)
C61 C62 C63 C64 -1(2)
C62 C63 C64 C65 -1(2)
C63 C64 C65 C66 3(2)
C64 C65 C66 C61 -3(2)
C62 C61 C66 C65 1(2)
P4 C61 C66 C65 174.9(12)
